data_4312153
loop_
_publ_author_name
'Hong Xue'
'Sean W. Arritt'
'Brendan Twamley'
'Jean'ne M. Shreeve'

_publ_section_title
;
 Energetic Salts from N-Aminoazoles
;
_journal_name_full 'Inorganic Chemistry'
_journal_page_first 7972
_journal_page_last 7977
_journal_paper_doi 10.1021/ic048890x
_journal_volume 43
_journal_year 2004
_chemical_absolute_configuration unk
_chemical_formula_sum 'C3 H8 N6 O3'
_chemical_formula_weight 176.15
_chemical_name_common '[Me2-NH2-tetrazole][NO3]'
_chemical_name_systematic
; 
 ? 
;
_space_group_IT_number 19
_symmetry_cell_setting orthorhombic
_symmetry_space_group_name_Hall 'P 2ac 2ab'
_symmetry_space_group_name_H-M 'P 21 21 21'
_atom_sites_solution_hydrogens geom
_atom_sites_solution_primary direct
_atom_sites_solution_secondary difmap
_audit_creation_method SHELXL-97
_cell_angle_alpha 90.00
_cell_angle_beta 90.00
_cell_angle_gamma 90.00
_cell_formula_units_Z 4
_cell_length_a 6.7172(6)
_cell_length_b 7.8064(7)
_cell_length_c 14.6333(14)
_cell_measurement_reflns_used 2113
_cell_measurement_temperature 85(2)
_cell_measurement_theta_max 26.76
_cell_measurement_theta_min 2.78
_cell_volume 767.33(12)
_computing_cell_refinement 'Bruker SAINT+ v. 6.36a'
_computing_data_collection 'Bruker SMART v. 5.626'
_computing_data_reduction 'Bruker SAINT+ v. 6.36a'
_computing_molecular_graphics 'XP, Bruker SHELXTL v. 6.12'
_computing_publication_material 'XCIF, Bruker SHELXTL v. 6.12'
_computing_structure_refinement 'XL, Bruker SHELXTL v. 6.12'
_computing_structure_solution 'XS, Bruker SHELXTL v. 6.12'
_diffrn_ambient_temperature 85(2)
_diffrn_detector_area_resol_mean 8.3
_diffrn_measured_fraction_theta_full 0.997
_diffrn_measured_fraction_theta_max 0.997
_diffrn_measurement_device_type 'Bruker/Siemens SMART APEX'
_diffrn_measurement_method \w
_diffrn_radiation_monochromator graphite
_diffrn_radiation_source 'normal-focus sealed tube'
_diffrn_radiation_type MoK\a
_diffrn_radiation_wavelength 0.71073
_diffrn_reflns_av_R_equivalents 0.0448
_diffrn_reflns_av_sigmaI/netI 0.0526
_diffrn_reflns_limit_h_max 8
_diffrn_reflns_limit_h_min -8
_diffrn_reflns_limit_k_max 10
_diffrn_reflns_limit_k_min -9
_diffrn_reflns_limit_l_max 19
_diffrn_reflns_limit_l_min -17
_diffrn_reflns_number 6889
_diffrn_reflns_theta_full 27.49
_diffrn_reflns_theta_max 27.49
_diffrn_reflns_theta_min 2.78
_diffrn_standards_decay_% <0.01
_exptl_absorpt_coefficient_mu 0.133
_exptl_absorpt_correction_T_max 0.9960
_exptl_absorpt_correction_T_min 0.9513
_exptl_absorpt_correction_type multi-scan
_exptl_absorpt_process_details 'SADABS (SAINT+, 2001)'
_exptl_crystal_colour colorless
_exptl_crystal_density_diffrn 1.525
_exptl_crystal_density_method 'not measured'
_exptl_crystal_description plate
_exptl_crystal_F_000 368
_exptl_crystal_size_max 0.38
_exptl_crystal_size_mid 0.19
_exptl_crystal_size_min 0.03
_refine_diff_density_max 0.283
_refine_diff_density_min -0.207
_refine_diff_density_rms 0.052
_refine_ls_abs_structure_details 'Flack H D (1983), Acta Cryst. A39, 876-881'
_refine_ls_extinction_method none
_refine_ls_goodness_of_fit_ref 1.058
_refine_ls_hydrogen_treatment mixed
_refine_ls_matrix_type full
_refine_ls_number_parameters 119
_refine_ls_number_reflns 1758
_refine_ls_number_restraints 0
_refine_ls_restrained_S_all 1.058
_refine_ls_R_factor_all 0.0524
_refine_ls_R_factor_gt 0.0411
_refine_ls_shift/su_max 0.000
_refine_ls_shift/su_mean 0.000
_refine_ls_structure_factor_coef Fsqd
_refine_ls_weighting_details 'calc w=1/[\s^2^(Fo^2^)+(0.0394P)^2^+0.1113P] where P=(Fo^2^+2Fc^2^)/3'
_refine_ls_weighting_scheme calc
_refine_ls_wR_factor_gt 0.0883
_refine_ls_wR_factor_ref 0.0924
_reflns_number_gt 1502
_reflns_number_total 1758
_reflns_threshold_expression >2sigma(I)
_cod_data_source_file ic048890xsi20040812_073057.cif
_cod_data_source_block bt629
_cod_depositor_comments
;
The following automatic conversions were performed:
'_symmetry_cell_setting' value 'Orthorhombic' changed to 'orthorhombic'
according to '/home/saulius/struct/CIF-dictionaries/cif_core.dic'
dictionary named 'cif_core.dic' version 2.4.1 from 2010-06-29.

Automatic conversion script
Id: cif_fix_enum 1527 2010-12-29 10:47:43Z saulius 
;
_cod_database_code 4312153

loop_
_symmetry_equiv_pos_as_xyz
'x, y, z'
'-x+1/2, -y, z+1/2'
'-x, y+1/2, -z+1/2'
'x+1/2, -y+1/2, -z'

loop_
_atom_site_label
_atom_site_type_symbol
_atom_site_fract_x
_atom_site_fract_y
_atom_site_fract_z
_atom_site_U_iso_or_equiv
_atom_site_adp_type
_atom_site_occupancy
_atom_site_symmetry_multiplicity
_atom_site_calc_flag
_atom_site_refinement_flags
_atom_site_disorder_assembly
_atom_site_disorder_group
C5 C 0.9961(3) 0.7133(2) 0.29382(13) 0.0124(4) Uani 1 1 d . . .
C6 C 1.2027(3) 0.7346(3) 0.32646(14) 0.0213(5) Uani 1 1 d . . .
H6A H 1.2640 0.6217 0.3347 0.032 Uiso 1 1 calc R . .
H6B H 1.2021 0.7958 0.3849 0.032 Uiso 1 1 calc R . .
H6C H 1.2791 0.8004 0.2815 0.032 Uiso 1 1 calc R . .
C7 C 0.8504(3) 0.5555(3) 0.42845(15) 0.0222(5) Uani 1 1 d . . .
H7A H 0.8979 0.6388 0.4736 0.033 Uiso 1 1 calc R . .
H7B H 0.9391 0.4559 0.4280 0.033 Uiso 1 1 calc R . .
H7C H 0.7153 0.5189 0.4445 0.033 Uiso 1 1 calc R . .
N1 N 0.9280(2) 0.7735(2) 0.21417(12) 0.0169(4) Uani 1 1 d . . .
N2 N 0.7388(2) 0.7250(2) 0.21630(11) 0.0136(3) Uani 1 1 d . . .
N3 N 0.6819(2) 0.6416(2) 0.28834(12) 0.0159(4) Uani 1 1 d . . .
N4 N 0.8485(2) 0.6348(2) 0.33757(11) 0.0165(4) Uani 1 1 d . . .
N8 N 0.6058(3) 0.7728(2) 0.15063(13) 0.0184(4) Uani 1 1 d . . .
N9 N 0.7799(3) 0.0462(2) 0.43280(11) 0.0185(4) Uani 1 1 d . . .
O1 O 0.7032(2) 0.0103(2) 0.35672(11) 0.0281(4) Uani 1 1 d . . .
O2 O 0.7090(2) 0.16813(17) 0.47771(9) 0.0202(3) Uani 1 1 d . . .
O3 O 0.9217(3) -0.0372(2) 0.46254(13) 0.0410(5) Uani 1 1 d . . .
H8A H 0.674(4) 0.790(3) 0.0988(17) 0.025(7) Uiso 1 1 d . . .
H8B H 0.512(4) 0.695(3) 0.1487(17) 0.026(7) Uiso 1 1 d . . .

loop_
_atom_site_aniso_label
_atom_site_aniso_U_11
_atom_site_aniso_U_22
_atom_site_aniso_U_33
_atom_site_aniso_U_23
_atom_site_aniso_U_13
_atom_site_aniso_U_12
C5 0.0121(9) 0.0126(9) 0.0126(9) -0.0014(8) 0.0021(8) 0.0014(8)
C6 0.0137(9) 0.0303(12) 0.0199(10) 0.0011(9) -0.0018(8) -0.0013(9)
C7 0.0246(12) 0.0216(11) 0.0202(11) 0.0061(9) 0.0043(9) 0.0050(9)
N1 0.0123(8) 0.0203(9) 0.0179(9) -0.0005(8) 0.0032(7) -0.0024(7)
N2 0.0120(8) 0.0138(7) 0.0148(8) -0.0023(7) 0.0013(7) 0.0002(6)
N3 0.0161(8) 0.0141(8) 0.0176(8) 0.0022(7) 0.0014(7) 0.0004(7)
N4 0.0136(8) 0.0168(9) 0.0191(9) 0.0001(7) 0.0009(7) 0.0033(7)
N8 0.0161(9) 0.0242(10) 0.0149(9) 0.0010(8) -0.0031(7) -0.0023(8)
N9 0.0195(9) 0.0166(8) 0.0195(9) -0.0009(7) -0.0024(8) 0.0014(8)
O1 0.0310(9) 0.0297(8) 0.0236(8) -0.0106(7) -0.0118(7) 0.0110(7)
O2 0.0216(8) 0.0198(7) 0.0192(8) -0.0047(6) -0.0009(6) 0.0032(6)
O3 0.0429(11) 0.0345(10) 0.0456(11) -0.0146(8) -0.0255(9) 0.0221(9)

loop_
_atom_type_symbol
_atom_type_description
_atom_type_scat_dispersion_real
_atom_type_scat_dispersion_imag
_atom_type_scat_source
C C 0.0033 0.0016 'International Tables Vol C Tables 4.2.6.8 and 6.1.1.4'
H H 0.0000 0.0000 'International Tables Vol C Tables 4.2.6.8 and 6.1.1.4'
N N 0.0061 0.0033 'International Tables Vol C Tables 4.2.6.8 and 6.1.1.4'
O O 0.0106 0.0060 'International Tables Vol C Tables 4.2.6.8 and 6.1.1.4'

loop_
_geom_angle_atom_site_label_1
_geom_angle_atom_site_label_2
_geom_angle_atom_site_label_3
_geom_angle
_geom_angle_site_symmetry_1
_geom_angle_site_symmetry_3
_geom_angle_publ_flag
N4 C5 N1 109.06(17) . . ?
N4 C5 C6 126.63(18) . . ?
N1 C5 C6 124.31(18) . . ?
C5 C6 H6A 109.5 . . ?
C5 C6 H6B 109.5 . . ?
H6A C6 H6B 109.5 . . ?
C5 C6 H6C 109.5 . . ?
H6A C6 H6C 109.5 . . ?
H6B C6 H6C 109.5 . . ?
N4 C7 H7A 109.5 . . ?
N4 C7 H7B 109.5 . . ?
H7A C7 H7B 109.5 . . ?
N4 C7 H7C 109.5 . . ?
H7A C7 H7C 109.5 . . ?
H7B C7 H7C 109.5 . . ?
N2 N1 C5 101.94(16) . . ?
N3 N2 N1 116.42(16) . . ?
N3 N2 N8 121.13(16) . . ?
N1 N2 N8 122.20(17) . . ?
N2 N3 N4 102.24(15) . . ?
C5 N4 N3 110.34(16) . . ?
C5 N4 C7 128.66(17) . . ?
N3 N4 C7 120.95(17) . . ?
N2 N8 H8A 107.5(15) . . ?
N2 N8 H8B 107.8(16) . . ?
H8A N8 H8B 117(2) . . ?
O3 N9 O2 120.71(18) . . ?
O3 N9 O1 120.71(18) . . ?
O2 N9 O1 118.57(17) . . ?

loop_
_geom_bond_atom_site_label_1
_geom_bond_atom_site_label_2
_geom_bond_distance
_geom_bond_site_symmetry_2
_geom_bond_publ_flag
C5 N4 1.330(2) . ?
C5 N1 1.337(3) . ?
C5 C6 1.477(3) . ?
C6 H6A 0.9800 . ?
C6 H6B 0.9800 . ?
C6 H6C 0.9800 . ?
C7 N4 1.467(3) . ?
C7 H7A 0.9800 . ?
C7 H7B 0.9800 . ?
C7 H7C 0.9800 . ?
N1 N2 1.326(2) . ?
N2 N3 1.297(2) . ?
N2 N8 1.364(2) . ?
N3 N4 1.332(2) . ?
N8 H8A 0.90(3) . ?
N8 H8B 0.88(3) . ?
N9 O3 1.233(2) . ?
N9 O2 1.251(2) . ?
N9 O1 1.259(2) . ?

loop_
_geom_hbond_atom_site_label_D
_geom_hbond_atom_site_label_H
_geom_hbond_atom_site_label_A
_geom_hbond_distance_DH
_geom_hbond_distance_HA
_geom_hbond_distance_DA
_geom_hbond_angle_DHA
_geom_hbond_site_symmetry_A
N8 H8A O2 0.90(3) 1.96(3) 2.857(2) 173(2) 2_664
N8 H8B O1 0.88(3) 2.04(3) 2.919(3) 179(2) 3_655
N8 H8B O2 0.88(3) 2.38(2) 2.944(2) 122(2) 3_655
C6 H6B O3 0.98 2.56 3.271(3) 129.7 1_565
C7 H7A O3 0.98 2.54 3.254(3) 129.7 1_565
C7 H7B O2 0.98 2.48 3.277(3) 138.7 4_556
C7 H7C O3 0.98 2.40 3.295(3) 151.6 4_456
